data_4003631
loop_
_publ_author_name
'Guo, Jing'
'Zhou, Cong'
'Xie, Sheng'
'Luo, Shenglian'
'Gopalakrishna, Tullimilli Y.'
'Sun, Zhe'
'Jouha, Jabrane'
'Wu, Jishan'
'Zeng, Zebing'

_publ_section_title
;
 Large Aromatic Hydrocarbon Radical Cation with Global Aromaticity and
 State-Associated Magnetic Activity
;
_journal_issue 14
_journal_name_full 'Chemistry of Materials'
_journal_page_first 5927
_journal_page_last 5936
_journal_paper_doi 10.1021/acs.chemmater.9b05099
_journal_volume 32
_journal_year 2020
_chemical_formula_moiety 'C40 H50 Br2 O8'
_chemical_formula_sum 'C40 H50 Br2 O8'
_chemical_formula_weight 818.62
_space_group_crystal_system monoclinic
_space_group_IT_number 14
_space_group_name_Hall '-P 2ybc'
_space_group_name_H-M_alt 'P 1 21/c 1'
_atom_sites_solution_hydrogens geom
_atom_sites_solution_primary dual
_audit_creation_date 2017-12-14
_audit_creation_method
;
Olex2 1.2
(compiled 2014.09.19 svn.r3010 for OlexSys, GUI svn.r4874)
;
_cell_angle_alpha 90
_cell_angle_beta 92.208(6)
_cell_angle_gamma 90
_cell_formula_units_Z 4
_cell_length_a 18.775(3)
_cell_length_b 12.5243(19)
_cell_length_c 16.115(3)
_cell_measurement_reflns_used 3110
_cell_measurement_temperature 173(2)
_cell_measurement_theta_max 25.16
_cell_measurement_theta_min 2.53
_cell_volume 3786.5(11)
_computing_molecular_graphics 'Olex2 (Dolomanov et al., 2009)'
_computing_publication_material 'Olex2 (Dolomanov et al., 2009)'
_computing_structure_refinement 'ShelXL (Sheldrick, 2015)'
_computing_structure_solution 'ShelXT (Sheldrick, 2015)'
_diffrn_ambient_temperature 172.97
_diffrn_measured_fraction_theta_full 0.995
_diffrn_measured_fraction_theta_max 0.993
_diffrn_measurement_device_type 'Bruker APEX-II CCD'
_diffrn_measurement_method '\f and \w scans'
_diffrn_radiation_type MoK\a
_diffrn_radiation_wavelength 0.71073
_diffrn_reflns_av_R_equivalents 0.0879
_diffrn_reflns_av_unetI/netI 0.1100
_diffrn_reflns_Laue_measured_fraction_full 0.995
_diffrn_reflns_Laue_measured_fraction_max 0.993
_diffrn_reflns_limit_h_max 25
_diffrn_reflns_limit_h_min -24
_diffrn_reflns_limit_k_max 16
_diffrn_reflns_limit_k_min -16
_diffrn_reflns_limit_l_max 21
_diffrn_reflns_limit_l_min -21
_diffrn_reflns_number 31643
_diffrn_reflns_point_group_measured_fraction_full 0.995
_diffrn_reflns_point_group_measured_fraction_max 0.993
_diffrn_reflns_theta_full 25.242
_diffrn_reflns_theta_max 28.306
_diffrn_reflns_theta_min 2.713
_diffrn_standards_number 0
_exptl_absorpt_coefficient_mu 2.192
_exptl_absorpt_correction_T_max 0.7457
_exptl_absorpt_correction_T_min 0.6157
_exptl_absorpt_correction_type none
_exptl_absorpt_process_details
;
SADABS-2016/2 (Bruker,2016) was used for absorption correction.
wR2(int) was 0.0930 before and 0.0578 after correction.
The Ratio of minimum to maximum transmission is 0.8257.
The \l/2 correction factor is Not present.
;
_exptl_crystal_colour yellow
_exptl_crystal_density_diffrn 1.436
_exptl_crystal_description block
_exptl_crystal_F_000 1696
_exptl_crystal_size_max 0.2
_exptl_crystal_size_mid 0.18
_exptl_crystal_size_min 0.12
_refine_diff_density_max 0.815
_refine_diff_density_min -0.693
_refine_diff_density_rms 0.092
_refine_ls_extinction_method none
_refine_ls_goodness_of_fit_ref 0.953
_refine_ls_hydrogen_treatment constr
_refine_ls_matrix_type full
_refine_ls_number_parameters 459
_refine_ls_number_reflns 9370
_refine_ls_number_restraints 0
_refine_ls_restrained_S_all 0.953
_refine_ls_R_factor_all 0.1542
_refine_ls_R_factor_gt 0.0622
_refine_ls_shift/su_max 0.004
_refine_ls_shift/su_mean 0.000
_refine_ls_structure_factor_coef Fsqd
_refine_ls_weighting_details 'w=1/[\s^2^(Fo^2^)+(0.1009P)^2^] where P=(Fo^2^+2Fc^2^)/3'
_refine_ls_weighting_scheme calc
_refine_ls_wR_factor_gt 0.1428
_refine_ls_wR_factor_ref 0.1918
_reflns_Friedel_coverage 0.000
_reflns_number_gt 4798
_reflns_number_total 9370
_reflns_threshold_expression 'I > 2\s(I)'
_cod_data_source_file cm9b05099_si_002.cif
_cod_data_source_block d8v17270
_cod_depositor_comments
;Adding full bibliography for 4003630--4003634.cif.

 Adding full bibliography for 4003630--4003634.cif.
;
_cod_original_cell_volume 3786.4(11)
_cod_database_code 4003631
_shelx_space_group_comment
;
The symmetry employed for this shelxl refinement is uniquely defined
by the following loop, which should always be used as a source of
symmetry information in preference to the above space-group names.
They are only intended as comments.
;
_shelx_estimated_absorpt_t_max 0.779
_shelx_estimated_absorpt_t_min 0.668
_olex2_refinement_description
;
1. Others
 Fixed Uiso: H10(0.04) H18(0.037) H21A(0.086) H21B(0.086) H21C(0.086)
 H22A(0.05) H22B(0.05) H23A(0.087) H23B(0.087) H24A(0.089) H24B(0.089)
 H25A(0.107) H25B(0.107) H25C(0.107) H26A(0.039) H26B(0.039) H27A(0.044)
 H27B(0.044) H28A(0.064) H28B(0.064) H29A(0.098) H29B(0.098) H29C(0.098)
 H30A(0.086) H30B(0.086) H30C(0.086) H31A(0.077) H31B(0.077) H31C(0.077)
 H32A(0.06) H32B(0.06) H33A(0.053) H33B(0.053) H34A(0.059) H34B(0.059)
 H35A(0.11) H35B(0.11) H35C(0.11) H36A(0.059) H36B(0.059) H37A(0.092)
 H37B(0.092) H38A(0.098) H38B(0.098) H39A(0.136) H39B(0.136) H39C(0.136)
 H40A(0.095) H40B(0.095) H40C(0.095)
 Fixed X: H10(0.4542) H18(0.0927) H21A(0.0793) H21B(0.1556) H21C(0.11)
 H22A(0.2792) H22B(0.2618) H23A(0.2966) H23B(0.2443) H24A(0.1965) H24B(0.1509)
 H25A(0.2226) H25B(0.2598) H25C(0.1765) H26A(0.1073) H26B(0.0993) H27A(0.0587)
 H27B(0.0462) H28A(-0.0298) H28B(-0.0615) H29A(-0.0346) H29B(0.0011) H29C(-
 0.0829) H30A(0.2479) H30B(0.2675) H30C(0.3293) H31A(0.5565) H31B(0.5204)
 H31C(0.5787) H32A(0.2574) H32B(0.1855) H33A(0.2552) H33B(0.2513) H34A(0.3663)
 H34B(0.3701) H35A(0.3671) H35B(0.4321) H35C(0.36) H36A(0.3383) H36B(0.4238)
 H37A(0.378) H37B(0.3385) H38A(0.4862) H38B(0.4428) H39A(0.4438) H39B(0.4894)
 H39C(0.4042) H40A(0.0995) H40B(0.0928) H40C(0.0492)
 Fixed Y: H10(0.4781) H18(0.797) H21A(0.3528) H21B(0.3761) H21C(0.472)
 H22A(0.3096) H22B(0.3244) H23A(0.1523) H23B(0.1374) H24A(0.1583) H24B(0.1241)
 H25A(-0.0375) H25B(-0.0046) H25C(-0.0324) H26A(0.4025) H26B(0.3268)
 H27A(0.2619) H27B(0.193) H28A(0.3391) H28B(0.2642) H29A(0.3931) H29B(0.4673)
 H29C(0.4455) H30A(0.1119) H30B(0.0349) H30C(0.0976) H31A(0.5648) H31B(0.618)
 H31C(0.6829) H32A(0.7113) H32B(0.7806) H33A(0.8356) H33B(0.9308) H34A(0.8784)
 H34B(0.7921) H35A(1.0185) H35B(0.9413) H35C(0.9372) H36A(0.752) H36B(0.7512)
 H37A(0.9134) H37B(0.9344) H38A(0.9246) H38B(0.9589) H39A(1.0821) H39B(1.1116)
 H39C(1.1172) H40A(0.9658) H40B(1.0454) H40C(0.9355)
 Fixed Z: H10(0.6149) H18(0.3316) H21A(0.1181) H21B(0.1621) H21C(0.1215)
 H22A(0.3494) H22B(0.252) H23A(0.2724) H23B(0.3469) H24A(0.1837) H24B(0.2612)
 H25A(0.2735) H25B(0.1895) H25C(0.188) H26A(0.4811) H26B(0.5606) H27A(0.3952)
 H27B(0.4769) H28A(0.521) H28B(0.4483) H29A(0.3494) H29B(0.4204) H29C(0.4183)
 H30A(0.4829) H30B(0.5597) H30C(0.5143) H31A(0.597) H31B(0.6753) H31C(0.6259)
 H32A(0.6259) H32B(0.6239) H33A(0.7369) H33B(0.6709) H34A(0.626) H34B(0.6993)
 H35A(0.7211) H35B(0.7472) H35C(0.797) H36A(0.367) H36B(0.3697) H37A(0.3155)
 H37B(0.3998) H38A(0.3906) H38B(0.4697) H39A(0.3195) H39B(0.4023) H39C(0.4014)
 H40A(0.3471) H40B(0.4241) H40C(0.4216)
;
_shelx_shelxl_version_number 2014/8
_olex2_submission_special_instructions 'No special instructions were received'

loop_
_space_group_symop_operation_xyz
'x, y, z'
'-x, y+1/2, -z+1/2'
'-x, -y, -z'
'x, -y-1/2, z-1/2'

loop_
_atom_site_label
_atom_site_type_symbol
_atom_site_fract_x
_atom_site_fract_y
_atom_site_fract_z
_atom_site_U_iso_or_equiv
_atom_site_adp_type
_atom_site_occupancy
_atom_site_site_symmetry_order
_atom_site_calc_flag
_atom_site_refinement_flags_posn
_atom_site_refinement_flags_adp
_atom_site_refinement_flags_occupancy
_atom_site_disorder_assembly
_atom_site_disorder_group
Br1 Br 0.02308(3) 0.64869(4) 0.23300(4) 0.05034(19) Uani 1 1 d . . . . .
Br2 Br 0.41553(3) 0.27068(4) 0.64662(4) 0.0508(2) Uani 1 1 d . . . . .
O1 O 0.07403(17) 0.4213(3) 0.2292(2) 0.0412(8) Uani 1 1 d . . . . .
O2 O 0.17549(16) 0.3230(2) 0.3201(2) 0.0330(8) Uani 1 1 d . . . . .
O3 O 0.17396(16) 0.2765(2) 0.4832(2) 0.0317(7) Uani 1 1 d . . . . .
O4 O 0.27273(17) 0.1888(2) 0.5874(2) 0.0352(8) Uani 1 1 d . . . . .
O5 O 0.48448(17) 0.6748(3) 0.5671(2) 0.0449(9) Uani 1 1 d . . . . .
O6 O 0.38217(17) 0.7661(2) 0.4814(2) 0.0372(8) Uani 1 1 d . . . . .
O7 O 0.25310(16) 0.8223(2) 0.53640(19) 0.0305(7) Uani 1 1 d . . . . .
O8 O 0.15230(17) 0.9179(2) 0.4493(2) 0.0414(8) Uani 1 1 d . . . . .
C1 C 0.0999(2) 0.5875(4) 0.2958(3) 0.0306(10) Uani 1 1 d . . . . .
C2 C 0.1143(2) 0.4809(4) 0.2844(3) 0.0307(10) Uani 1 1 d . . . . .
C3 C 0.1674(2) 0.4298(3) 0.3354(3) 0.0283(10) Uani 1 1 d . . . . .
C4 C 0.2033(2) 0.4859(3) 0.3989(3) 0.0232(9) Uani 1 1 d . . . . .
C5 C 0.2456(2) 0.4363(3) 0.4676(3) 0.0244(9) Uani 1 1 d . . . . .
C6 C 0.2336(2) 0.3359(3) 0.5005(3) 0.0271(10) Uani 1 1 d . . . . .
C7 C 0.2856(2) 0.2869(3) 0.5549(3) 0.0301(10) Uani 1 1 d . . . . .
C8 C 0.3464(2) 0.3412(3) 0.5771(3) 0.0306(10) Uani 1 1 d . . . . .
C9 C 0.3575(2) 0.4494(3) 0.5538(3) 0.0296(10) Uani 1 1 d . . . . .
C10 C 0.4185(2) 0.5091(4) 0.5791(3) 0.0337(11) Uani 1 1 d . . . . .
H10 H 0.4542 0.4781 0.6149 0.040 Uiso 1 1 calc R . . . .
C11 C 0.4258(2) 0.6122(4) 0.5516(3) 0.0349(11) Uani 1 1 d . . . . .
C12 C 0.3702(2) 0.6623(3) 0.5047(3) 0.0293(10) Uani 1 1 d . . . . .
C13 C 0.3072(2) 0.6101(3) 0.4876(3) 0.0262(10) Uani 1 1 d . . . . .
C14 C 0.3033(2) 0.4967(3) 0.5030(3) 0.0258(10) Uani 1 1 d . . . . .
C15 C 0.2412(2) 0.6603(3) 0.4540(3) 0.0267(10) Uani 1 1 d . . . . .
C16 C 0.2208(2) 0.7644(3) 0.4738(3) 0.0276(10) Uani 1 1 d . . . . .
C17 C 0.1644(2) 0.8150(3) 0.4271(3) 0.0299(10) Uani 1 1 d . . . . .
C18 C 0.1272(2) 0.7608(3) 0.3657(3) 0.0310(11) Uani 1 1 d . . . . .
H18 H 0.0927 0.7970 0.3316 0.037 Uiso 1 1 calc R . . . .
C19 C 0.1402(2) 0.6504(3) 0.3530(3) 0.0282(10) Uani 1 1 d . . . . .
C20 C 0.1949(2) 0.5987(3) 0.4001(3) 0.0240(9) Uani 1 1 d . . . . .
C21 C 0.1074(3) 0.4042(5) 0.1516(3) 0.0571(16) Uani 1 1 d . . . . .
H21A H 0.0793 0.3528 0.1181 0.086 Uiso 1 1 calc GR . . . .
H21B H 0.1556 0.3761 0.1621 0.086 Uiso 1 1 calc GR . . . .
H21C H 0.1100 0.4720 0.1215 0.086 Uiso 1 1 calc GR . . . .
C22 C 0.2460(3) 0.2887(4) 0.3029(3) 0.0416(13) Uani 1 1 d . . . . .
H22A H 0.2792 0.3096 0.3494 0.050 Uiso 1 1 calc R . . . .
H22B H 0.2618 0.3244 0.2520 0.050 Uiso 1 1 calc R . . . .
C23 C 0.2485(4) 0.1703(5) 0.2915(5) 0.073(2) Uani 1 1 d . . . . .
H23A H 0.2966 0.1523 0.2724 0.087 Uiso 1 1 calc R . . . .
H23B H 0.2443 0.1374 0.3469 0.087 Uiso 1 1 calc R . . . .
C24 C 0.1986(3) 0.1195(5) 0.2373(5) 0.075(2) Uani 1 1 d . . . . .
H24A H 0.1965 0.1583 0.1837 0.089 Uiso 1 1 calc R . . . .
H24B H 0.1509 0.1241 0.2612 0.089 Uiso 1 1 calc R . . . .
C25 C 0.2160(4) 0.0002(5) 0.2205(4) 0.0715(19) Uani 1 1 d . . . . .
H25A H 0.2226 -0.0375 0.2735 0.107 Uiso 1 1 calc GR . . . .
H25B H 0.2598 -0.0046 0.1895 0.107 Uiso 1 1 calc GR . . . .
H25C H 0.1765 -0.0324 0.1880 0.107 Uiso 1 1 calc GR . . . .
C26 C 0.1069(2) 0.3274(4) 0.5001(3) 0.0324(11) Uani 1 1 d . . . . .
H26A H 0.1073 0.4025 0.4811 0.039 Uiso 1 1 calc R . . . .
H26B H 0.0993 0.3268 0.5606 0.039 Uiso 1 1 calc R . . . .
C27 C 0.0478(2) 0.2666(4) 0.4547(3) 0.0368(12) Uani 1 1 d . . . . .
H27A H 0.0587 0.2619 0.3952 0.044 Uiso 1 1 calc R . . . .
H27B H 0.0462 0.1930 0.4769 0.044 Uiso 1 1 calc R . . . .
C28 C -0.0243(3) 0.3178(5) 0.4625(4) 0.0532(15) Uani 1 1 d . . . . .
H28A H -0.0298 0.3391 0.5210 0.064 Uiso 1 1 calc R . . . .
H28B H -0.0615 0.2642 0.4483 0.064 Uiso 1 1 calc R . . . .
C29 C -0.0362(3) 0.4144(5) 0.4079(4) 0.0650(18) Uani 1 1 d . . . . .
H29A H -0.0346 0.3931 0.3494 0.098 Uiso 1 1 calc GR . . . .
H29B H 0.0011 0.4673 0.4204 0.098 Uiso 1 1 calc GR . . . .
H29C H -0.0829 0.4455 0.4183 0.098 Uiso 1 1 calc GR . . . .
C30 C 0.2799(3) 0.1015(4) 0.5317(4) 0.0576(16) Uani 1 1 d . . . . .
H30A H 0.2479 0.1119 0.4829 0.086 Uiso 1 1 calc GR . . . .
H30B H 0.2675 0.0349 0.5597 0.086 Uiso 1 1 calc GR . . . .
H30C H 0.3293 0.0976 0.5143 0.086 Uiso 1 1 calc GR . . . .
C31 C 0.5393(3) 0.6318(4) 0.6205(4) 0.0514(15) Uani 1 1 d . . . . .
H31A H 0.5565 0.5648 0.5970 0.077 Uiso 1 1 calc GR . . . .
H31B H 0.5204 0.6180 0.6753 0.077 Uiso 1 1 calc GR . . . .
H31C H 0.5787 0.6829 0.6259 0.077 Uiso 1 1 calc GR . . . .
C32 C 0.2377(3) 0.7840(5) 0.6178(3) 0.0499(15) Uani 1 1 d . . . . .
H32A H 0.2574 0.7113 0.6259 0.060 Uiso 1 1 calc R . . . .
H32B H 0.1855 0.7806 0.6239 0.060 Uiso 1 1 calc R . . . .
C33 C 0.2703(3) 0.8581(4) 0.6814(3) 0.0442(13) Uani 1 1 d . . . . .
H33A H 0.2552 0.8356 0.7369 0.053 Uiso 1 1 calc R . . . .
H33B H 0.2513 0.9308 0.6709 0.053 Uiso 1 1 calc R . . . .
C34 C 0.3505(3) 0.8627(5) 0.6826(3) 0.0488(14) Uani 1 1 d . . . . .
H34A H 0.3663 0.8784 0.6260 0.059 Uiso 1 1 calc R . . . .
H34B H 0.3701 0.7921 0.6993 0.059 Uiso 1 1 calc R . . . .
C35 C 0.3801(3) 0.9475(6) 0.7423(4) 0.073(2) Uani 1 1 d . . . . .
H35A H 0.3671 1.0185 0.7211 0.110 Uiso 1 1 calc GR . . . .
H35B H 0.4321 0.9413 0.7472 0.110 Uiso 1 1 calc GR . . . .
H35C H 0.3600 0.9372 0.7970 0.110 Uiso 1 1 calc GR . . . .
C36 C 0.3814(3) 0.7848(4) 0.3936(4) 0.0490(14) Uani 1 1 d . . . . .
H36A H 0.3383 0.7520 0.3670 0.059 Uiso 1 1 calc R . . . .
H36B H 0.4238 0.7512 0.3697 0.059 Uiso 1 1 calc R . . . .
C37 C 0.3817(4) 0.9029(5) 0.3764(5) 0.077(2) Uani 1 1 d . . . . .
H37A H 0.3780 0.9134 0.3155 0.092 Uiso 1 1 calc R . . . .
H37B H 0.3385 0.9344 0.3998 0.092 Uiso 1 1 calc R . . . .
C38 C 0.4425(4) 0.9610(5) 0.4083(5) 0.082(2) Uani 1 1 d . . . . .
H38A H 0.4862 0.9246 0.3906 0.098 Uiso 1 1 calc R . . . .
H38B H 0.4428 0.9589 0.4697 0.098 Uiso 1 1 calc R . . . .
C39 C 0.4452(4) 1.0787(5) 0.3803(5) 0.091(3) Uani 1 1 d . . . . .
H39A H 0.4438 1.0821 0.3195 0.136 Uiso 1 1 calc GR . . . .
H39B H 0.4894 1.1116 0.4023 0.136 Uiso 1 1 calc GR . . . .
H39C H 0.4042 1.1172 0.4014 0.136 Uiso 1 1 calc GR . . . .
C40 C 0.0939(3) 0.9702(4) 0.4072(4) 0.0634(18) Uani 1 1 d . . . . .
H40A H 0.0995 0.9658 0.3471 0.095 Uiso 1 1 calc GR . . . .
H40B H 0.0928 1.0454 0.4241 0.095 Uiso 1 1 calc GR . . . .
H40C H 0.0492 0.9355 0.4216 0.095 Uiso 1 1 calc GR . . . .

loop_
_atom_site_aniso_label
_atom_site_aniso_U_11
_atom_site_aniso_U_22
_atom_site_aniso_U_33
_atom_site_aniso_U_23
_atom_site_aniso_U_13
_atom_site_aniso_U_12
Br1 0.0471(3) 0.0448(3) 0.0568(4) 0.0028(3) -0.0277(3) 0.0039(2)
Br2 0.0435(3) 0.0413(3) 0.0662(4) 0.0193(3) -0.0166(3) 0.0051(2)
O1 0.0402(19) 0.044(2) 0.038(2) -0.0127(17) -0.0110(16) -0.0041(16)
O2 0.0405(19) 0.0247(16) 0.0337(19) -0.0045(14) -0.0008(15) -0.0034(14)
O3 0.0339(17) 0.0211(15) 0.040(2) -0.0045(14) -0.0028(15) -0.0038(13)
O4 0.051(2) 0.0182(15) 0.036(2) 0.0064(14) -0.0019(16) -0.0002(14)
O5 0.0355(19) 0.040(2) 0.058(2) 0.0067(18) -0.0199(17) -0.0079(15)
O6 0.0416(19) 0.0243(16) 0.045(2) 0.0009(15) -0.0081(16) -0.0088(14)
O7 0.0435(19) 0.0194(15) 0.0281(18) 0.0011(13) -0.0076(15) -0.0033(13)
O8 0.047(2) 0.0211(16) 0.055(2) -0.0060(16) -0.0141(17) 0.0110(14)
C1 0.029(2) 0.032(3) 0.030(3) 0.003(2) -0.007(2) 0.0003(19)
C2 0.026(2) 0.038(3) 0.027(3) -0.001(2) -0.0033(19) -0.007(2)
C3 0.033(2) 0.024(2) 0.028(3) -0.0003(19) 0.003(2) -0.0020(19)
C4 0.026(2) 0.021(2) 0.022(2) -0.0002(18) 0.0000(18) -0.0015(17)
C5 0.027(2) 0.022(2) 0.024(2) -0.0021(18) 0.0026(19) 0.0014(18)
C6 0.032(2) 0.019(2) 0.030(3) -0.0007(19) 0.002(2) 0.0001(18)
C7 0.038(3) 0.023(2) 0.029(3) 0.002(2) 0.004(2) -0.0019(19)
C8 0.033(2) 0.028(2) 0.031(3) 0.002(2) -0.004(2) 0.0079(19)
C9 0.030(2) 0.023(2) 0.035(3) 0.003(2) -0.005(2) 0.0005(18)
C10 0.033(2) 0.032(3) 0.035(3) 0.004(2) -0.009(2) 0.004(2)
C11 0.028(2) 0.031(2) 0.044(3) 0.002(2) -0.009(2) -0.005(2)
C12 0.030(2) 0.022(2) 0.035(3) 0.000(2) -0.004(2) -0.0001(18)
C13 0.028(2) 0.025(2) 0.025(2) 0.0026(19) -0.0024(19) -0.0025(18)
C14 0.029(2) 0.023(2) 0.025(2) -0.0004(19) -0.0010(19) -0.0004(18)
C15 0.026(2) 0.026(2) 0.028(3) 0.0050(19) -0.0024(19) -0.0032(18)
C16 0.033(2) 0.021(2) 0.029(3) 0.0002(19) -0.001(2) -0.0053(18)
C17 0.036(3) 0.020(2) 0.033(3) -0.001(2) -0.004(2) -0.0008(19)
C18 0.030(2) 0.027(2) 0.035(3) 0.009(2) -0.004(2) 0.0012(19)
C19 0.028(2) 0.027(2) 0.030(3) 0.003(2) -0.0020(19) -0.0017(19)
C20 0.025(2) 0.024(2) 0.023(2) 0.0028(18) -0.0009(18) -0.0011(17)
C21 0.060(4) 0.078(4) 0.032(3) -0.020(3) -0.011(3) 0.009(3)
C22 0.048(3) 0.036(3) 0.040(3) -0.010(2) -0.001(2) 0.008(2)
C23 0.070(4) 0.049(4) 0.099(6) -0.026(4) -0.005(4) 0.011(3)
C24 0.055(4) 0.066(4) 0.103(6) -0.017(4) 0.007(4) -0.004(3)
C25 0.090(5) 0.041(3) 0.083(5) -0.021(3) 0.003(4) -0.009(3)
C26 0.033(3) 0.028(2) 0.037(3) 0.000(2) 0.004(2) -0.0042(19)
C27 0.038(3) 0.036(3) 0.035(3) -0.001(2) -0.004(2) -0.009(2)
C28 0.040(3) 0.070(4) 0.050(4) -0.014(3) 0.008(3) -0.010(3)
C29 0.047(3) 0.074(4) 0.073(5) -0.022(4) -0.012(3) 0.025(3)
C30 0.099(5) 0.023(3) 0.051(4) 0.002(3) 0.008(3) 0.003(3)
C31 0.036(3) 0.050(3) 0.066(4) 0.008(3) -0.025(3) -0.007(2)
C32 0.056(3) 0.062(4) 0.032(3) -0.005(3) 0.003(3) -0.014(3)
C33 0.054(3) 0.049(3) 0.030(3) -0.009(2) 0.002(2) -0.007(3)
C34 0.050(3) 0.057(4) 0.039(3) -0.003(3) -0.008(3) -0.007(3)
C35 0.074(4) 0.078(5) 0.067(5) -0.019(4) -0.013(4) -0.017(4)
C36 0.059(3) 0.035(3) 0.053(4) 0.009(3) 0.009(3) -0.012(3)
C37 0.078(5) 0.069(5) 0.082(5) 0.024(4) -0.003(4) -0.014(4)
C38 0.084(5) 0.045(4) 0.114(6) 0.008(4) -0.014(4) -0.006(3)
C39 0.080(5) 0.040(4) 0.151(8) 0.029(4) 0.001(5) -0.008(3)
C40 0.063(4) 0.037(3) 0.088(5) -0.007(3) -0.022(3) 0.026(3)

loop_
_atom_type_symbol
_atom_type_description
_atom_type_scat_dispersion_real
_atom_type_scat_dispersion_imag
_atom_type_scat_source
C C 0.0033 0.0016 'International Tables Vol C Tables 4.2.6.8 and 6.1.1.4'
H H 0.0000 0.0000 'International Tables Vol C Tables 4.2.6.8 and 6.1.1.4'
Br Br -0.2901 2.4595 'International Tables Vol C Tables 4.2.6.8 and 6.1.1.4'
O O 0.0106 0.0060 'International Tables Vol C Tables 4.2.6.8 and 6.1.1.4'

loop_
_geom_angle_atom_site_label_1
_geom_angle_atom_site_label_2
_geom_angle_atom_site_label_3
_geom_angle
_geom_angle_site_symmetry_1
_geom_angle_site_symmetry_3
_geom_angle_publ_flag
C2 O1 C21 113.5(4) . . ?
C3 O2 C22 116.0(3) . . ?
C6 O3 C26 115.8(3) . . ?
C7 O4 C30 115.4(4) . . ?
C11 O5 C31 117.0(4) . . ?
C12 O6 C36 115.4(4) . . ?
C16 O7 C32 113.4(3) . . ?
C17 O8 C40 116.3(4) . . ?
C2 C1 Br1 118.1(3) . . ?
C2 C1 C19 121.7(4) . . ?
C19 C1 Br1 120.2(3) . . ?
O1 C2 C1 120.7(4) . . ?
O1 C2 C3 119.3(4) . . ?
C1 C2 C3 119.8(4) . . ?
O2 C3 C2 114.6(4) . . ?
O2 C3 C4 124.7(4) . . ?
C4 C3 C2 120.5(4) . . ?
C3 C4 C5 124.8(4) . . ?
C3 C4 C20 117.3(4) . . ?
C20 C4 C5 117.7(4) . . ?
C6 C5 C4 125.4(4) . . ?
C6 C5 C14 117.4(4) . . ?
C14 C5 C4 117.2(4) . . ?
O3 C6 C5 124.0(4) . . ?
O3 C6 C7 115.4(4) . . ?
C5 C6 C7 120.5(4) . . ?
O4 C7 C6 119.8(4) . . ?
O4 C7 C8 120.6(4) . . ?
C8 C7 C6 119.5(4) . . ?
C7 C8 Br2 117.9(3) . . ?
C7 C8 C9 122.4(4) . . ?
C9 C8 Br2 119.6(3) . . ?
C10 C9 C8 123.5(4) . . ?
C10 C9 C14 120.2(4) . . ?
C14 C9 C8 116.3(4) . . ?
C9 C10 H10 120.2 . . ?
C11 C10 C9 119.6(4) . . ?
C11 C10 H10 120.2 . . ?
O5 C11 C10 124.7(4) . . ?
O5 C11 C12 114.6(4) . . ?
C10 C11 C12 120.7(4) . . ?
O6 C12 C11 116.2(4) . . ?
C13 C12 O6 123.0(4) . . ?
C13 C12 C11 120.7(4) . . ?
C12 C13 C14 118.9(4) . . ?
C12 C13 C15 125.3(4) . . ?
C14 C13 C15 115.8(4) . . ?
C5 C14 C13 119.8(4) . . ?
C9 C14 C5 122.1(4) . . ?
C9 C14 C13 118.1(4) . . ?
C16 C15 C13 123.2(4) . . ?
C16 C15 C20 118.4(4) . . ?
C20 C15 C13 118.4(4) . . ?
O7 C16 C15 123.1(4) . . ?
O7 C16 C17 117.0(4) . . ?
C15 C16 C17 119.9(4) . . ?
O8 C17 C16 114.3(4) . . ?
O8 C17 C18 125.1(4) . . ?
C18 C17 C16 120.6(4) . . ?
C17 C18 H18 119.9 . . ?
C17 C18 C19 120.2(4) . . ?
C19 C18 H18 119.9 . . ?
C1 C19 C18 123.2(4) . . ?
C1 C19 C20 117.2(4) . . ?
C20 C19 C18 119.6(4) . . ?
C4 C20 C15 118.6(4) . . ?
C19 C20 C4 121.9(4) . . ?
C19 C20 C15 119.5(4) . . ?
O1 C21 H21A 109.5 . . ?
O1 C21 H21B 109.5 . . ?
O1 C21 H21C 109.5 . . ?
H21A C21 H21B 109.5 . . ?
H21A C21 H21C 109.5 . . ?
H21B C21 H21C 109.5 . . ?
O2 C22 H22A 109.5 . . ?
O2 C22 H22B 109.5 . . ?
O2 C22 C23 110.8(4) . . ?
H22A C22 H22B 108.1 . . ?
C23 C22 H22A 109.5 . . ?
C23 C22 H22B 109.5 . . ?
C22 C23 H23A 107.3 . . ?
C22 C23 H23B 107.3 . . ?
H23A C23 H23B 106.9 . . ?
C24 C23 C22 120.1(6) . . ?
C24 C23 H23A 107.3 . . ?
C24 C23 H23B 107.3 . . ?
C23 C24 H24A 108.8 . . ?
C23 C24 H24B 108.8 . . ?
C23 C24 C25 113.7(6) . . ?
H24A C24 H24B 107.7 . . ?
C25 C24 H24A 108.8 . . ?
C25 C24 H24B 108.8 . . ?
C24 C25 H25A 109.5 . . ?
C24 C25 H25B 109.5 . . ?
C24 C25 H25C 109.5 . . ?
H25A C25 H25B 109.5 . . ?
H25A C25 H25C 109.5 . . ?
H25B C25 H25C 109.5 . . ?
O3 C26 H26A 110.0 . . ?
O3 C26 H26B 110.0 . . ?
O3 C26 C27 108.3(4) . . ?
H26A C26 H26B 108.4 . . ?
C27 C26 H26A 110.0 . . ?
C27 C26 H26B 110.0 . . ?
C26 C27 H27A 109.0 . . ?
C26 C27 H27B 109.0 . . ?
H27A C27 H27B 107.8 . . ?
C28 C27 C26 112.9(4) . . ?
C28 C27 H27A 109.0 . . ?
C28 C27 H27B 109.0 . . ?
C27 C28 H28A 108.8 . . ?
C27 C28 H28B 108.8 . . ?
C27 C28 C29 114.0(4) . . ?
H28A C28 H28B 107.7 . . ?
C29 C28 H28A 108.8 . . ?
C29 C28 H28B 108.8 . . ?
C28 C29 H29A 109.5 . . ?
C28 C29 H29B 109.5 . . ?
C28 C29 H29C 109.5 . . ?
H29A C29 H29B 109.5 . . ?
H29A C29 H29C 109.5 . . ?
H29B C29 H29C 109.5 . . ?
O4 C30 H30A 109.5 . . ?
O4 C30 H30B 109.5 . . ?
O4 C30 H30C 109.5 . . ?
H30A C30 H30B 109.5 . . ?
H30A C30 H30C 109.5 . . ?
H30B C30 H30C 109.5 . . ?
O5 C31 H31A 109.5 . . ?
O5 C31 H31B 109.5 . . ?
O5 C31 H31C 109.5 . . ?
H31A C31 H31B 109.5 . . ?
H31A C31 H31C 109.5 . . ?
H31B C31 H31C 109.5 . . ?
O7 C32 H32A 109.9 . . ?
O7 C32 H32B 109.9 . . ?
O7 C32 C33 109.1(4) . . ?
H32A C32 H32B 108.3 . . ?
C33 C32 H32A 109.9 . . ?
C33 C32 H32B 109.9 . . ?
C32 C33 H33A 108.6 . . ?
C32 C33 H33B 108.6 . . ?
C32 C33 C34 114.5(5) . . ?
H33A C33 H33B 107.6 . . ?
C34 C33 H33A 108.6 . . ?
C34 C33 H33B 108.6 . . ?
C33 C34 H34A 109.2 . . ?
C33 C34 H34B 109.2 . . ?
C33 C34 C35 112.0(5) . . ?
H34A C34 H34B 107.9 . . ?
C35 C34 H34A 109.2 . . ?
C35 C34 H34B 109.2 . . ?
C34 C35 H35A 109.5 . . ?
C34 C35 H35B 109.5 . . ?
C34 C35 H35C 109.5 . . ?
H35A C35 H35B 109.5 . . ?
H35A C35 H35C 109.5 . . ?
H35B C35 H35C 109.5 . . ?
O6 C36 H36A 109.7 . . ?
O6 C36 H36B 109.7 . . ?
O6 C36 C37 110.0(5) . . ?
H36A C36 H36B 108.2 . . ?
C37 C36 H36A 109.7 . . ?
C37 C36 H36B 109.7 . . ?
C36 C37 H37A 108.2 . . ?
C36 C37 H37B 108.2 . . ?
H37A C37 H37B 107.4 . . ?
C38 C37 C36 116.3(6) . . ?
C38 C37 H37A 108.2 . . ?
C38 C37 H37B 108.2 . . ?
C37 C38 H38A 108.6 . . ?
C37 C38 H38B 108.6 . . ?
C37 C38 C39 114.6(6) . . ?
H38A C38 H38B 107.6 . . ?
C39 C38 H38A 108.6 . . ?
C39 C38 H38B 108.6 . . ?
C38 C39 H39A 109.5 . . ?
C38 C39 H39B 109.5 . . ?
C38 C39 H39C 109.5 . . ?
H39A C39 H39B 109.5 . . ?
H39A C39 H39C 109.5 . . ?
H39B C39 H39C 109.5 . . ?
O8 C40 H40A 109.5 . . ?
O8 C40 H40B 109.5 . . ?
O8 C40 H40C 109.5 . . ?
H40A C40 H40B 109.5 . . ?
H40A C40 H40C 109.5 . . ?
H40B C40 H40C 109.5 . . ?

loop_
_geom_bond_atom_site_label_1
_geom_bond_atom_site_label_2
_geom_bond_distance
_geom_bond_site_symmetry_2
_geom_bond_publ_flag
Br1 C1 1.891(4) . ?
Br2 C8 1.900(4) . ?
O1 C2 1.367(5) . ?
O1 C21 1.436(6) . ?
O2 C3 1.370(5) . ?
O2 C22 1.430(5) . ?
O3 C6 1.364(5) . ?
O3 C26 1.447(5) . ?
O4 C7 1.361(5) . ?
O4 C30 1.424(6) . ?
O5 C11 1.368(5) . ?
O5 C31 1.421(5) . ?
O6 C12 1.375(5) . ?
O6 C36 1.434(6) . ?
O7 C16 1.366(5) . ?
O7 C32 1.437(6) . ?
O8 C17 1.359(5) . ?
O8 C40 1.426(6) . ?
C1 C2 1.376(6) . ?
C1 C19 1.409(6) . ?
C2 C3 1.420(6) . ?
C3 C4 1.394(6) . ?
C4 C5 1.473(6) . ?
C4 C20 1.422(6) . ?
C5 C6 1.387(6) . ?
C5 C14 1.422(6) . ?
C6 C7 1.426(6) . ?
C7 C8 1.364(6) . ?
C8 C9 1.423(6) . ?
C9 C10 1.414(6) . ?
C9 C14 1.412(6) . ?
C10 H10 0.9500 . ?
C10 C11 1.373(6) . ?
C11 C12 1.411(6) . ?
C12 C13 1.370(6) . ?
C13 C14 1.445(6) . ?
C13 C15 1.474(6) . ?
C15 C16 1.399(6) . ?
C15 C20 1.431(6) . ?
C16 C17 1.424(6) . ?
C17 C18 1.369(6) . ?
C18 H18 0.9500 . ?
C18 C19 1.420(6) . ?
C19 C20 1.411(6) . ?
C21 H21A 0.9800 . ?
C21 H21B 0.9800 . ?
C21 H21C 0.9800 . ?
C22 H22A 0.9900 . ?
C22 H22B 0.9900 . ?
C22 C23 1.495(7) . ?
C23 H23A 0.9900 . ?
C23 H23B 0.9900 . ?
C23 C24 1.409(8) . ?
C24 H24A 0.9900 . ?
C24 H24B 0.9900 . ?
C24 C25 1.555(8) . ?
C25 H25A 0.9800 . ?
C25 H25B 0.9800 . ?
C25 H25C 0.9800 . ?
C26 H26A 0.9900 . ?
C26 H26B 0.9900 . ?
C26 C27 1.510(6) . ?
C27 H27A 0.9900 . ?
C27 H27B 0.9900 . ?
C27 C28 1.508(7) . ?
C28 H28A 0.9900 . ?
C28 H28B 0.9900 . ?
C28 C29 1.508(8) . ?
C29 H29A 0.9800 . ?
C29 H29B 0.9800 . ?
C29 H29C 0.9800 . ?
C30 H30A 0.9800 . ?
C30 H30B 0.9800 . ?
C30 H30C 0.9800 . ?
C31 H31A 0.9800 . ?
C31 H31B 0.9800 . ?
C31 H31C 0.9800 . ?
C32 H32A 0.9900 . ?
C32 H32B 0.9900 . ?
C32 C33 1.495(7) . ?
C33 H33A 0.9900 . ?
C33 H33B 0.9900 . ?
C33 C34 1.507(7) . ?
C34 H34A 0.9900 . ?
C34 H34B 0.9900 . ?
C34 C35 1.522(7) . ?
C35 H35A 0.9800 . ?
C35 H35B 0.9800 . ?
C35 H35C 0.9800 . ?
C36 H36A 0.9900 . ?
C36 H36B 0.9900 . ?
C36 C37 1.505(8) . ?
C37 H37A 0.9900 . ?
C37 H37B 0.9900 . ?
C37 C38 1.433(9) . ?
C38 H38A 0.9900 . ?
C38 H38B 0.9900 . ?
C38 C39 1.543(8) . ?
C39 H39A 0.9800 . ?
C39 H39B 0.9800 . ?
C39 H39C 0.9800 . ?
C40 H40A 0.9800 . ?
C40 H40B 0.9800 . ?
C40 H40C 0.9800 . ?
